data_4134968
loop_
_publ_author_name
'Usui, Ryosuke'
'Yamamoto, Katsuya'
'Okajima, Hajime'
'Mutoh, Katsuya'
'Sakamoto, Akira'
'Abe, Jiro'
'Kobayashi, Yoichi'

_publ_section_title
;
 Photochromic Radical Complexes That Show Heterolytic Bond Dissociation.
;
_journal_issue 22
_journal_name_full 'Journal of the American Chemical Society'
_journal_page_first 10132
_journal_page_last 10142
_journal_paper_doi 10.1021/jacs.0c02739
_journal_volume 142
_journal_year 2020
_chemical_formula_moiety 'C33 H21 N3 S'
_chemical_formula_sum 'C33 H21 N3 S'
_chemical_formula_weight 491.59
_chemical_name_systematic PTZ
_space_group_crystal_system monoclinic
_space_group_IT_number 15
_space_group_name_Hall '-I 2ya'
_space_group_name_H-M_alt 'I 1 2/a 1'
_atom_sites_solution_hydrogens geom
_atom_sites_solution_primary dual
_audit_creation_date 2018-12-28
_audit_creation_method
;
Olex2 1.2-ac4
(compiled 2018.05.17 svn.r3504 for Rigaku Oxford Diffraction, GUI svn.r5492)
;
_cell_angle_alpha 90
_cell_angle_beta 93.211(2)
_cell_angle_gamma 90
_cell_formula_units_Z 8
_cell_length_a 18.7383(3)
_cell_length_b 11.5764(3)
_cell_length_c 22.1767(5)
_cell_measurement_reflns_used 9961
_cell_measurement_temperature 100.01(10)
_cell_measurement_theta_max 30.4610
_cell_measurement_theta_min 2.0760
_cell_volume 4803.06(18)
_computing_cell_refinement 'CrysAlisPro 1.171.39.46e (Rigaku OD, 2018)'
_computing_data_collection 'CrysAlisPro 1.171.39.46e (Rigaku OD, 2018)'
_computing_data_reduction 'CrysAlisPro 1.171.39.46e (Rigaku OD, 2018)'
_computing_molecular_graphics 'Olex2 (Dolomanov et al., 2009)'
_computing_publication_material 'Olex2 (Dolomanov et al., 2009)'
_computing_structure_refinement 'ShelXL (Sheldrick, 2015)'
_computing_structure_solution 'ShelXT (Sheldrick, 2015)'
_diffrn_ambient_environment N~2~
_diffrn_ambient_temperature 100.01(10)
_diffrn_detector 'CCD plate'
_diffrn_measured_fraction_theta_full 0.994
_diffrn_measured_fraction_theta_max 0.945
_diffrn_measurement_details
;
List of Runs (angles in degrees, time in seconds):

  # Type    Start    End  Width  t~exp~   \w     \q     \k     \f   Frames
--------------------------------------------------------------------------
  1  \w    -30.00  -4.00   0.50   12.49    --   20.00  54.00 -30.00   52
  2  \w     59.00  85.00   0.50   12.49    --   20.00  54.00 -30.00   52
  3  \w    -73.00  45.00   0.50   12.49    --   20.00  54.00-180.00  236
  4  \w     49.00 103.00   0.50   12.49    --   20.00  54.00-180.00  108
  5  \w    -74.00 -37.00   0.50   12.49    --   20.00  54.00  30.00   74
  6  \w    -16.00  11.00   0.50   12.49    --   20.00  54.00  30.00   54
  7  \w     33.00  59.00   0.50   12.49    --   20.00  54.00  30.00   52
  8  \w    -73.00 -48.00   0.50   12.49    --   20.00  54.00 120.00   50
  9  \w      0.00 103.00   0.50   12.49    --   20.00  54.00 120.00  206
 10  \w    -73.00 -37.00   0.50   12.49    --   20.00  54.00 -60.00   72
 11  \w    -66.00  27.00   0.50   12.49    --   20.00  54.00-120.00  186
 12  \w    -69.00 -44.00   0.50   12.49    --   20.00  54.00 -30.00   50
;
_diffrn_measurement_device 'two-circle diffractometer'
_diffrn_measurement_device_type 'XtaLAB Mini II (JP)'
_diffrn_measurement_method '\w scans'
_diffrn_orient_matrix_type 'CrysAlisPro convention (1999,Acta A55,543-557)'
_diffrn_orient_matrix_UB_11 0.0316194000
_diffrn_orient_matrix_UB_12 0.0337667000
_diffrn_orient_matrix_UB_13 0.0003652000
_diffrn_orient_matrix_UB_21 0.0208272000
_diffrn_orient_matrix_UB_22 -0.0511375000
_diffrn_orient_matrix_UB_23 0.0000271000
_diffrn_orient_matrix_UB_31 -0.0017722000
_diffrn_orient_matrix_UB_32 0.0002908000
_diffrn_orient_matrix_UB_33 -0.0320360000
_diffrn_radiation_monochromator graphite
_diffrn_radiation_probe x-ray
_diffrn_radiation_type MoK\a
_diffrn_radiation_wavelength 0.71073
_diffrn_reflns_av_R_equivalents 0.0226
_diffrn_reflns_av_unetI/netI 0.0279
_diffrn_reflns_Laue_measured_fraction_full 0.994
_diffrn_reflns_Laue_measured_fraction_max 0.945
_diffrn_reflns_limit_h_max 26
_diffrn_reflns_limit_h_min -26
_diffrn_reflns_limit_k_max 16
_diffrn_reflns_limit_k_min -15
_diffrn_reflns_limit_l_max 30
_diffrn_reflns_limit_l_min -29
_diffrn_reflns_number 24678
_diffrn_reflns_point_group_measured_fraction_full 0.994
_diffrn_reflns_point_group_measured_fraction_max 0.945
_diffrn_reflns_theta_full 25.242
_diffrn_reflns_theta_max 30.599
_diffrn_reflns_theta_min 1.839
_diffrn_source 'fine-focus sealed X-ray tube'
_diffrn_source_type 'Rigaku (Mo) X-ray Source'
_exptl_absorpt_coefficient_mu 0.164
_exptl_absorpt_correction_T_max 1.00000
_exptl_absorpt_correction_T_min 0.97096
_exptl_absorpt_correction_type multi-scan
_exptl_absorpt_process_details
;
CrysAlisPro 1.171.39.46e (Rigaku Oxford Diffraction, 2018)
Empirical absorption correction using spherical harmonics,
 implemented in SCALE3 ABSPACK scaling algorithm.
;
_exptl_crystal_colour 'light orange'
_exptl_crystal_colour_modifier light
_exptl_crystal_colour_primary orange
_exptl_crystal_density_diffrn 1.360
_exptl_crystal_description block
_exptl_crystal_F_000 2048
_exptl_crystal_size_max 0.5
_exptl_crystal_size_mid 0.3
_exptl_crystal_size_min 0.15
_refine_diff_density_max 0.731
_refine_diff_density_min -0.570
_refine_diff_density_rms 0.113
_refine_ls_extinction_coef 0.0013(3)
_refine_ls_extinction_expression Fc^*^=kFc[1+0.001xFc^2^\l^3^/sin(2\q)]^-1/4^
_refine_ls_extinction_method 'SHELXL-2018/3 (Sheldrick 2018)'
_refine_ls_goodness_of_fit_ref 1.063
_refine_ls_hydrogen_treatment constr
_refine_ls_matrix_type full
_refine_ls_number_parameters 335
_refine_ls_number_reflns 6980
_refine_ls_number_restraints 0
_refine_ls_restrained_S_all 1.063
_refine_ls_R_factor_all 0.0698
_refine_ls_R_factor_gt 0.0547
_refine_ls_shift/su_max 0.001
_refine_ls_shift/su_mean 0.000
_refine_ls_structure_factor_coef Fsqd
_refine_ls_weighting_details 'w=1/[\s^2^(Fo^2^)+(0.0835P)^2^+5.7801P] where P=(Fo^2^+2Fc^2^)/3'
_refine_ls_weighting_scheme calc
_refine_ls_wR_factor_gt 0.1433
_refine_ls_wR_factor_ref 0.1545
_reflns_Friedel_coverage 0.000
_reflns_number_gt 5647
_reflns_number_total 6980
_reflns_threshold_expression 'I > 2\s(I)'
_cod_data_source_file ja0c02739_si_002.cif
_cod_data_source_block 181227_ptz_usui
_cod_depositor_comments
;Adding full bibliography for 4134968--4134969.cif.

 Adding full bibliography for 4134968--4134969.cif.
;
_cod_database_code 4134968
_shelx_shelxl_version_number 2018/3
_shelx_space_group_comment
;
The symmetry employed for this shelxl refinement is uniquely defined
by the following loop, which should always be used as a source of
symmetry information in preference to the above space-group names.
They are only intended as comments.
;
_shelx_estimated_absorpt_t_max 0.976
_shelx_estimated_absorpt_t_min 0.923
_reflns_odcompleteness_completeness 98.99
_reflns_odcompleteness_iscentric 1
_reflns_odcompleteness_theta 26.32
_olex2_refinement_description
;
1. Fixed Uiso
 At 1.2 times of:
  All C(H) groups
2.a Aromatic/amide H refined with riding coordinates:
 C22(H22), C27(H27), C37(H37), C21(H21), C31(H31), C36(H36), C33(H33), C9(H9),
 C12(H12), C35(H35), C28(H28), C19(H19), C2(H2), C10(H10), C5(H5), C30(H30),
 C20(H20), C11(H11), C34(H34), C29(H29), C4(H4)
;
_olex2_submission_special_instructions 'No special instructions were received'
_oxdiff_exptl_absorpt_empirical_details
;
Empirical correction (ABSPACK) includes:
- Absorption correction using spherical harmonics
- Frame scaling
;
_oxdiff_exptl_absorpt_empirical_full_max 1.057
_oxdiff_exptl_absorpt_empirical_full_min 0.967

loop_
_space_group_symop_operation_xyz
'x, y, z'
'-x+1/2, y, -z'
'x+1/2, y+1/2, z+1/2'
'-x+1, y+1/2, -z+1/2'
'-x, -y, -z'
'x-1/2, -y, z'
'-x+1/2, -y+1/2, -z+1/2'
'x, -y+1/2, z+1/2'

loop_
_atom_site_label
_atom_site_type_symbol
_atom_site_fract_x
_atom_site_fract_y
_atom_site_fract_z
_atom_site_U_iso_or_equiv
_atom_site_adp_type
_atom_site_occupancy
_atom_site_site_symmetry_order
_atom_site_calc_flag
_atom_site_refinement_flags_posn
_atom_site_refinement_flags_adp
_atom_site_refinement_flags_occupancy
_atom_site_disorder_assembly
_atom_site_disorder_group
S14 S 0.62438(2) 0.49955(4) 0.56482(2) 0.02396(12) Uani 1 1 d . . . . .
N17 N 0.44571(7) 0.81663(12) 0.54969(6) 0.0177(3) Uani 1 1 d . . . . .
N7 N 0.71993(7) 0.72543(13) 0.56582(6) 0.0190(3) Uani 1 1 d . . . . .
N25 N 0.33850(7) 0.90152(12) 0.55252(6) 0.0184(3) Uani 1 1 d . . . . .
C26 C 0.33496(8) 0.94443(15) 0.66151(8) 0.0198(3) Uani 1 1 d . . . . .
C8 C 0.75270(8) 0.61719(14) 0.57770(7) 0.0167(3) Uani 1 1 d . . . . .
C24 C 0.38476(8) 0.85188(14) 0.51824(7) 0.0175(3) Uani 1 1 d . . . . .
C23 C 0.39273(8) 0.83170(14) 0.45441(8) 0.0183(3) Uani 1 1 d . . . . .
C15 C 0.37215(8) 0.89853(14) 0.61001(7) 0.0182(3) Uani 1 1 d . . . . .
C22 C 0.34625(9) 0.85267(15) 0.40418(8) 0.0206(3) Uani 1 1 d . . . . .
H22 H 0.301044 0.883723 0.408493 0.025 Uiso 1 1 calc R . . . .
C32 C 0.49382(8) 0.82658(15) 0.65890(7) 0.0189(3) Uani 1 1 d . . . . .
C27 C 0.29396(8) 1.04479(15) 0.65403(8) 0.0217(3) Uani 1 1 d . . . . .
H27 H 0.291676 1.083154 0.617130 0.026 Uiso 1 1 calc R . . . .
C16 C 0.43924(8) 0.84748(14) 0.60932(8) 0.0180(3) Uani 1 1 d . . . . .
C18 C 0.46148(8) 0.78693(14) 0.44805(8) 0.0191(3) Uani 1 1 d . . . . .
C1 C 0.60015(8) 0.63998(14) 0.54286(7) 0.0185(3) Uani 1 1 d . . . . .
C6 C 0.65371(8) 0.73320(14) 0.54822(7) 0.0182(3) Uani 1 1 d . . . . .
C37 C 0.52007(9) 0.71557(15) 0.67188(8) 0.0216(3) Uani 1 1 d . . . . .
H37 H 0.503559 0.653109 0.648709 0.026 Uiso 1 1 calc R . . . .
C21 C 0.36968(9) 0.82568(16) 0.34760(8) 0.0237(3) Uani 1 1 d . . . . .
H21 H 0.339779 0.839091 0.313428 0.028 Uiso 1 1 calc R . . . .
C13 C 0.71757(8) 0.50996(14) 0.57555(7) 0.0185(3) Uani 1 1 d . . . . .
C31 C 0.33758(9) 0.88793(17) 0.71722(8) 0.0256(4) Uani 1 1 d . . . . .
H31 H 0.364525 0.820889 0.722641 0.031 Uiso 1 1 calc R . . . .
C36 C 0.57085(9) 0.69828(17) 0.71938(8) 0.0245(4) Uani 1 1 d . . . . .
H36 H 0.588651 0.624565 0.727476 0.029 Uiso 1 1 calc R . . . .
C33 C 0.51820(9) 0.91928(16) 0.69470(8) 0.0249(4) Uani 1 1 d . . . . .
H33 H 0.500917 0.993312 0.686630 0.030 Uiso 1 1 calc R . . . .
C9 C 0.82672(9) 0.61936(15) 0.59077(8) 0.0208(3) Uani 1 1 d . . . . .
H9 H 0.850570 0.689835 0.592648 0.025 Uiso 1 1 calc R . . . .
C12 C 0.75676(10) 0.40782(15) 0.58434(8) 0.0239(3) Uani 1 1 d . . . . .
H12 H 0.733716 0.336717 0.581526 0.029 Uiso 1 1 calc R . . . .
C35 C 0.59483(9) 0.79094(19) 0.75457(8) 0.0281(4) Uani 1 1 d . . . . .
H35 H 0.628664 0.779361 0.786299 0.034 Uiso 1 1 calc R . . . .
C28 C 0.25651(9) 1.08747(17) 0.70179(9) 0.0262(4) Uani 1 1 d . . . . .
H28 H 0.229174 1.154149 0.696574 0.031 Uiso 1 1 calc R . . . .
C19 C 0.48406(9) 0.75982(16) 0.39143(8) 0.0235(3) Uani 1 1 d . . . . .
H19 H 0.529453 0.729614 0.386974 0.028 Uiso 1 1 calc R . . . .
C2 C 0.53123(8) 0.66231(15) 0.52487(8) 0.0197(3) Uani 1 1 d . . . . .
H2 H 0.499333 0.600759 0.521872 0.024 Uiso 1 1 calc R . . . .
C10 C 0.86490(9) 0.51810(17) 0.60092(9) 0.0264(4) Uani 1 1 d . . . . .
H10 H 0.913891 0.520871 0.610193 0.032 Uiso 1 1 calc R . . . .
C5 C 0.62952(9) 0.84847(15) 0.53045(8) 0.0224(3) Uani 1 1 d . . . . .
H5 H 0.662393 0.908740 0.531880 0.027 Uiso 1 1 calc R . . . .
C3 C 0.50373(8) 0.78044(15) 0.50959(8) 0.0195(3) Uani 1 1 d . . . . .
C30 C 0.30008(10) 0.93138(19) 0.76466(9) 0.0295(4) Uani 1 1 d . . . . .
H30 H 0.302078 0.893347 0.801654 0.035 Uiso 1 1 calc R . . . .
C20 C 0.43748(9) 0.77867(17) 0.34123(8) 0.0258(4) Uani 1 1 d . . . . .
H20 H 0.451713 0.759712 0.302960 0.031 Uiso 1 1 calc R . . . .
C11 C 0.82994(10) 0.41273(17) 0.59724(9) 0.0273(4) Uani 1 1 d . . . . .
H11 H 0.855748 0.344743 0.603460 0.033 Uiso 1 1 calc R . . . .
C34 C 0.56835(10) 0.90099(19) 0.74245(9) 0.0300(4) Uani 1 1 d . . . . .
H34 H 0.584196 0.962857 0.766368 0.036 Uiso 1 1 calc R . . . .
C29 C 0.25974(10) 1.03127(19) 0.75691(9) 0.0289(4) Uani 1 1 d . . . . .
H29 H 0.234899 1.060407 0.788717 0.035 Uiso 1 1 calc R . . . .
C4 C 0.56200(9) 0.87055(15) 0.51224(9) 0.0239(4) Uani 1 1 d . . . . .
H4 H 0.550096 0.945566 0.500512 0.029 Uiso 1 1 calc R . . . .

loop_
_atom_site_aniso_label
_atom_site_aniso_U_11
_atom_site_aniso_U_22
_atom_site_aniso_U_33
_atom_site_aniso_U_23
_atom_site_aniso_U_13
_atom_site_aniso_U_12
S14 0.0211(2) 0.0160(2) 0.0341(2) 0.00493(16) -0.00402(16) -0.00224(15)
N17 0.0127(6) 0.0171(6) 0.0228(7) -0.0006(5) -0.0031(5) 0.0009(5)
N7 0.0176(6) 0.0224(7) 0.0167(6) -0.0005(5) -0.0024(5) -0.0068(5)
N25 0.0139(6) 0.0185(6) 0.0225(7) 0.0014(5) -0.0027(5) -0.0006(5)
C26 0.0144(6) 0.0202(8) 0.0244(8) -0.0028(6) -0.0027(5) -0.0011(6)
C8 0.0166(7) 0.0183(7) 0.0147(7) 0.0011(5) -0.0016(5) 0.0020(6)
C24 0.0104(6) 0.0180(7) 0.0235(8) 0.0007(6) -0.0031(5) -0.0016(5)
C23 0.0146(7) 0.0157(7) 0.0242(8) 0.0009(6) -0.0014(5) -0.0021(6)
C15 0.0145(7) 0.0171(7) 0.0227(8) -0.0005(6) -0.0027(5) -0.0006(6)
C22 0.0151(7) 0.0200(8) 0.0262(8) 0.0020(6) -0.0028(6) -0.0012(6)
C32 0.0132(6) 0.0219(8) 0.0212(8) -0.0007(6) -0.0027(5) 0.0005(6)
C27 0.0170(7) 0.0213(8) 0.0264(8) -0.0018(6) -0.0023(6) 0.0002(6)
C16 0.0143(6) 0.0157(7) 0.0235(8) -0.0016(6) -0.0036(5) -0.0002(6)
C18 0.0150(7) 0.0176(7) 0.0244(8) 0.0024(6) -0.0017(5) -0.0016(6)
C1 0.0187(7) 0.0170(7) 0.0197(7) -0.0009(6) 0.0000(5) -0.0011(6)
C6 0.0182(7) 0.0168(7) 0.0194(7) -0.0003(6) -0.0005(5) -0.0008(6)
C37 0.0191(7) 0.0218(8) 0.0235(8) 0.0005(6) -0.0010(6) 0.0005(6)
C21 0.0197(7) 0.0265(9) 0.0245(8) 0.0032(7) -0.0032(6) -0.0026(7)
C13 0.0188(7) 0.0190(8) 0.0173(7) 0.0011(6) -0.0016(5) 0.0003(6)
C31 0.0237(8) 0.0273(9) 0.0253(9) -0.0003(7) -0.0030(6) 0.0055(7)
C36 0.0188(7) 0.0299(9) 0.0248(8) 0.0059(7) 0.0004(6) 0.0043(7)
C33 0.0213(8) 0.0219(8) 0.0308(9) -0.0029(7) -0.0057(6) -0.0015(7)
C9 0.0171(7) 0.0230(8) 0.0219(8) 0.0004(6) -0.0020(5) 0.0012(6)
C12 0.0263(8) 0.0175(8) 0.0276(9) 0.0032(6) 0.0001(6) 0.0030(6)
C35 0.0171(7) 0.0428(11) 0.0238(9) 0.0037(7) -0.0049(6) -0.0021(7)
C28 0.0194(7) 0.0261(9) 0.0327(9) -0.0058(7) -0.0022(6) 0.0040(7)
C19 0.0157(7) 0.0258(9) 0.0291(9) 0.0012(7) 0.0009(6) 0.0015(6)
C2 0.0164(7) 0.0174(7) 0.0253(8) 0.0007(6) -0.0004(6) -0.0016(6)
C10 0.0189(7) 0.0292(9) 0.0307(9) 0.0030(7) -0.0018(6) 0.0047(7)
C5 0.0167(7) 0.0166(7) 0.0334(9) 0.0010(6) -0.0025(6) -0.0024(6)
C3 0.0135(6) 0.0192(8) 0.0256(8) -0.0011(6) -0.0016(5) 0.0016(6)
C30 0.0281(9) 0.0374(11) 0.0228(9) 0.0005(7) -0.0013(7) 0.0042(8)
C20 0.0228(8) 0.0308(9) 0.0240(8) 0.0012(7) 0.0029(6) -0.0018(7)
C11 0.0249(8) 0.0241(9) 0.0326(9) 0.0044(7) -0.0007(7) 0.0098(7)
C34 0.0233(8) 0.0352(10) 0.0303(10) -0.0049(8) -0.0079(7) -0.0059(8)
C29 0.0227(8) 0.0376(10) 0.0261(9) -0.0078(7) -0.0004(6) 0.0038(8)
C4 0.0181(7) 0.0165(8) 0.0366(10) 0.0027(7) -0.0018(6) -0.0013(6)

loop_
_atom_type_symbol
_atom_type_description
_atom_type_scat_dispersion_real
_atom_type_scat_dispersion_imag
_atom_type_scat_source
C C 0.0033 0.0016 'International Tables Vol C Tables 4.2.6.8 and 6.1.1.4'
H H 0.0000 0.0000 'International Tables Vol C Tables 4.2.6.8 and 6.1.1.4'
N N 0.0061 0.0033 'International Tables Vol C Tables 4.2.6.8 and 6.1.1.4'
S S 0.1246 0.1234 'International Tables Vol C Tables 4.2.6.8 and 6.1.1.4'

loop_
_geom_angle_atom_site_label_1
_geom_angle_atom_site_label_2
_geom_angle_atom_site_label_3
_geom_angle
_geom_angle_site_symmetry_1
_geom_angle_site_symmetry_3
_geom_angle_publ_flag
C1 S14 C13 102.40(8) . . ?
C24 N17 C16 107.20(13) . . ?
C24 N17 C3 113.13(13) . . ?
C16 N17 C3 138.07(13) . . ?
C6 N7 C8 121.43(14) . . ?
C24 N25 C15 103.84(13) . . ?
C27 C26 C15 119.32(15) . . ?
C31 C26 C15 121.55(15) . . ?
C31 C26 C27 119.09(16) . . ?
C13 C8 N7 125.39(14) . . ?
C9 C8 N7 115.93(14) . . ?
C9 C8 C13 118.65(15) . . ?
N17 C24 C23 108.74(14) . . ?
N25 C24 N17 113.20(14) . . ?
N25 C24 C23 137.80(14) . . ?
C22 C23 C24 131.06(15) . . ?
C22 C23 C18 121.28(16) . . ?
C18 C23 C24 107.62(14) . . ?
N25 C15 C26 119.53(14) . . ?
C16 C15 N25 111.36(14) . . ?
C16 C15 C26 129.10(15) . . ?
C23 C22 H22 121.1 . . ?
C21 C22 C23 117.86(15) . . ?
C21 C22 H22 121.1 . . ?
C37 C32 C16 121.55(15) . . ?
C33 C32 C16 119.18(15) . . ?
C33 C32 C37 119.24(15) . . ?
C26 C27 H27 120.0 . . ?
C28 C27 C26 120.10(17) . . ?
C28 C27 H27 120.0 . . ?
N17 C16 C15 104.38(13) . . ?
N17 C16 C32 125.11(14) . . ?
C15 C16 C32 130.50(15) . . ?
C23 C18 C3 110.99(14) . . ?
C19 C18 C23 120.29(15) . . ?
C19 C18 C3 128.66(14) . . ?
C6 C1 S14 119.54(12) . . ?
C2 C1 S14 119.16(13) . . ?
C2 C1 C6 121.16(15) . . ?
N7 C6 C1 128.01(15) . . ?
N7 C6 C5 115.31(15) . . ?
C5 C6 C1 116.67(14) . . ?
C32 C37 H37 119.9 . . ?
C36 C37 C32 120.29(16) . . ?
C36 C37 H37 119.9 . . ?
C22 C21 H21 119.5 . . ?
C22 C21 C20 120.99(16) . . ?
C20 C21 H21 119.5 . . ?
C8 C13 S14 121.78(12) . . ?
C12 C13 S14 118.14(13) . . ?
C12 C13 C8 120.03(15) . . ?
C26 C31 H31 119.8 . . ?
C30 C31 C26 120.36(17) . . ?
C30 C31 H31 119.8 . . ?
C37 C36 H36 120.0 . . ?
C35 C36 C37 120.02(17) . . ?
C35 C36 H36 120.0 . . ?
C32 C33 H33 120.0 . . ?
C34 C33 C32 120.07(17) . . ?
C34 C33 H33 120.0 . . ?
C8 C9 H9 119.5 . . ?
C10 C9 C8 120.98(16) . . ?
C10 C9 H9 119.5 . . ?
C13 C12 H12 120.0 . . ?
C11 C12 C13 119.96(17) . . ?
C11 C12 H12 120.0 . . ?
C36 C35 H35 120.0 . . ?
C36 C35 C34 120.00(16) . . ?
C34 C35 H35 120.0 . . ?
C27 C28 H28 119.8 . . ?
C29 C28 C27 120.40(17) . . ?
C29 C28 H28 119.8 . . ?
C18 C19 H19 120.7 . . ?
C18 C19 C20 118.69(16) . . ?
C20 C19 H19 120.7 . . ?
C1 C2 H2 118.2 . . ?
C1 C2 C3 123.53(15) . . ?
C3 C2 H2 118.2 . . ?
C9 C10 H10 120.1 . . ?
C11 C10 C9 119.84(16) . . ?
C11 C10 H10 120.1 . . ?
C6 C5 H5 118.9 . . ?
C4 C5 C6 122.28(16) . . ?
C4 C5 H5 118.9 . . ?
N17 C3 C18 99.07(12) . . ?
N17 C3 C4 109.29(14) . . ?
C2 C3 N17 111.90(14) . . ?
C2 C3 C18 113.53(14) . . ?
C2 C3 C4 112.61(13) . . ?
C4 C3 C18 109.61(14) . . ?
C31 C30 H30 119.9 . . ?
C29 C30 C31 120.16(18) . . ?
C29 C30 H30 119.9 . . ?
C21 C20 H20 119.6 . . ?
C19 C20 C21 120.87(17) . . ?
C19 C20 H20 119.6 . . ?
C12 C11 H11 119.8 . . ?
C10 C11 C12 120.50(17) . . ?
C10 C11 H11 119.8 . . ?
C33 C34 H34 119.8 . . ?
C35 C34 C33 120.38(18) . . ?
C35 C34 H34 119.8 . . ?
C28 C29 C30 119.89(18) . . ?
C28 C29 H29 120.1 . . ?
C30 C29 H29 120.1 . . ?
C5 C4 C3 123.53(16) . . ?
C5 C4 H4 118.2 . . ?
C3 C4 H4 118.2 . . ?

loop_
_geom_bond_atom_site_label_1
_geom_bond_atom_site_label_2
_geom_bond_distance
_geom_bond_site_symmetry_2
_geom_bond_publ_flag
S14 C1 1.7496(17) . ?
S14 C13 1.7532(16) . ?
N17 C24 1.3668(19) . ?
N17 C16 1.382(2) . ?
N17 C3 1.502(2) . ?
N7 C8 1.414(2) . ?
N7 C6 1.283(2) . ?
N25 C24 1.317(2) . ?
N25 C15 1.391(2) . ?
C26 C15 1.470(2) . ?
C26 C27 1.398(2) . ?
C26 C31 1.396(2) . ?
C8 C13 1.405(2) . ?
C8 C9 1.401(2) . ?
C24 C23 1.451(2) . ?
C23 C22 1.396(2) . ?
C23 C18 1.403(2) . ?
C15 C16 1.390(2) . ?
C22 H22 0.9300 . ?
C22 C21 1.388(3) . ?
C32 C16 1.479(2) . ?
C32 C37 1.400(2) . ?
C32 C33 1.396(2) . ?
C27 H27 0.9300 . ?
C27 C28 1.393(2) . ?
C18 C19 1.383(3) . ?
C18 C3 1.541(2) . ?
C1 C6 1.474(2) . ?
C1 C2 1.355(2) . ?
C6 C5 1.457(2) . ?
C37 H37 0.9300 . ?
C37 C36 1.394(2) . ?
C21 H21 0.9300 . ?
C21 C20 1.396(3) . ?
C13 C12 1.400(2) . ?
C31 H31 0.9300 . ?
C31 C30 1.392(3) . ?
C36 H36 0.9300 . ?
C36 C35 1.386(3) . ?
C33 H33 0.9300 . ?
C33 C34 1.392(2) . ?
C9 H9 0.9300 . ?
C9 C10 1.385(2) . ?
C12 H12 0.9300 . ?
C12 C11 1.386(2) . ?
C35 H35 0.9300 . ?
C35 C34 1.388(3) . ?
C28 H28 0.9300 . ?
C28 C29 1.383(3) . ?
C19 H19 0.9300 . ?
C19 C20 1.393(2) . ?
C2 H2 0.9300 . ?
C2 C3 1.494(2) . ?
C10 H10 0.9300 . ?
C10 C11 1.385(3) . ?
C5 H5 0.9300 . ?
C5 C4 1.331(2) . ?
C3 C4 1.509(2) . ?
C30 H30 0.9300 . ?
C30 C29 1.387(3) . ?
C20 H20 0.9300 . ?
C11 H11 0.9300 . ?
C34 H34 0.9300 . ?
C29 H29 0.9300 . ?
C4 H4 0.9300 . ?
